data_2009667
loop_
_publ_author_name
'Hillgeris, Edda Claudia'
'Lippert, Bernhard'

_publ_section_title
;
 Bis(1-methylcytosinium) tetrachlorocobaltate(II),
 (C~5~H~8~N~3~O)~2~[CoCl~4~]
;
_journal_issue 5
_journal_name_full 'Acta Crystallographica Section C'
_journal_page_first 670
_journal_page_last 671
_journal_paper_doi 10.1107/S0108270193013046
_journal_volume 50
_journal_year 1994
_chemical_formula_moiety '(C5 H8 N3 O)~2~ [Co Cl4]'
_chemical_formula_structural '(C5 H8 N3 O)~2~ [Co Cl4]'
_chemical_formula_sum 'C10 H16 Cl4 Co N6 O2'
_chemical_formula_weight 453.02
_chemical_name_systematic
;
Di(1-methylcytosinium) Tetrachlorocobaltate (II)
;
_space_group_IT_number 15
_symmetry_cell_setting monoclinic
_symmetry_space_group_name_Hall '-C 2yc'
_symmetry_space_group_name_H-M 'C 1 2/c 1'
_audit_creation_method SHELXL
_cell_angle_alpha 90.00
_cell_angle_beta 109.38(2)
_cell_angle_gamma 90.00
_cell_formula_units_Z 4
_cell_length_a 12.561(3)
_cell_length_b 8.075(2)
_cell_length_c 17.855(3)
_cell_measurement_reflns_used 26
_cell_measurement_temperature 293(2)
_cell_measurement_theta_max 34.4
_cell_measurement_theta_min 9.6
_cell_volume 1708.4(7)
_computing_cell_refinement 'P3/PC Diffractometer Program'
_computing_data_collection 'P3/PC Diffractometer Program (Siemens, 1989)'
_computing_data_reduction 'XDISK SHELXTL-Plus (Sheldrick, 1987)'
_computing_molecular_graphics SHELXTL-Plus
_computing_publication_material SHELXL93
_computing_structure_refinement 'SHELXL93 (Sheldrick, 1993)'
_computing_structure_solution 'SHELXS86 (Sheldrick, 1990)'
_diffrn_ambient_temperature 293(2)
_diffrn_measurement_device 'Nicolet 4-circle diffractometer'
_diffrn_measurement_method 'Profile-fitted \w scans'
_diffrn_radiation_monochromator graphite
_diffrn_radiation_source 'fine-focus sealed tube'
_diffrn_radiation_type MoK\a
_diffrn_radiation_wavelength 0.71073
_diffrn_reflns_av_R_equivalents 0.0234
_diffrn_reflns_av_sigmaI/netI 0.0314
_diffrn_reflns_limit_h_max 14
_diffrn_reflns_limit_h_min -14
_diffrn_reflns_limit_k_max 9
_diffrn_reflns_limit_k_min 0
_diffrn_reflns_limit_l_max 21
_diffrn_reflns_limit_l_min 0
_diffrn_reflns_number 1565
_diffrn_reflns_theta_max 25.06
_diffrn_reflns_theta_min 2.42
_diffrn_standards_decay_% 2
_diffrn_standards_interval_count 100
_diffrn_standards_number 3
_exptl_absorpt_coefficient_mu 1.647
_exptl_absorpt_correction_T_max 1.0
_exptl_absorpt_correction_T_min 0.934
_exptl_absorpt_correction_type empirical
_exptl_crystal_colour 'light blue'
_exptl_crystal_density_diffrn 1.762
_exptl_crystal_description prism
_exptl_crystal_F_000 798
_exptl_crystal_size_max 0.3
_exptl_crystal_size_mid 0.16
_exptl_crystal_size_min 0.14
_refine_diff_density_max 0.245
_refine_diff_density_min -0.315
_refine_ls_extinction_method none
_refine_ls_goodness_of_fit_all 1.057
_refine_ls_goodness_of_fit_obs 1.099
_refine_ls_hydrogen_treatment refall
_refine_ls_matrix_type full
_refine_ls_number_parameters 137
_refine_ls_number_reflns 1511
_refine_ls_number_restraints 0
_refine_ls_restrained_S_all 1.057
_refine_ls_restrained_S_obs 1.099
_refine_ls_R_factor_all 0.0442
_refine_ls_R_factor_obs 0.0277
_refine_ls_shift/esd_max -0.001
_refine_ls_shift/esd_mean 0.000
_refine_ls_structure_factor_coef Fsqd
_refine_ls_weighting_scheme
;calc w = 1/[\s^2^(F~o~^2^) + (0.0300P)^2^ +0.6490P]
where P = (F~o~^2^ + 2F~c~^2^)/3
;
_refine_ls_wR_factor_all 0.0631
_refine_ls_wR_factor_obs 0.0577
_reflns_number_observed 1202
_reflns_number_total 1511
_reflns_observed_criterion >2sigma(I)
_cod_data_source_file ab1122.cif
_cod_data_source_block cocyt
_cod_original_cell_volume 1708.1(7)
_cod_original_sg_symbol_H-M 'C 2/c'
_cod_original_formula_sum 'C10 H16 Cl4 Co1 N6 O2'
_cod_database_code 2009667

loop_
_symmetry_equiv_pos_as_xyz
'x, y, z'
'-x, y, -z+1/2'
'x+1/2, y+1/2, z'
'-x+1/2, y+1/2, -z+1/2'
'-x, -y, -z'
'x, -y, z-1/2'
'-x+1/2, -y+1/2, -z'
'x+1/2, -y+1/2, z-1/2'

loop_
_atom_site_aniso_label
_atom_site_aniso_U_11
_atom_site_aniso_U_22
_atom_site_aniso_U_33
_atom_site_aniso_U_12
_atom_site_aniso_U_13
_atom_site_aniso_U_23
Co1 0.0263(3) 0.0281(3) 0.0205(2) 0.000 0.0036(2) 0.000
Cl2 0.0368(4) 0.0395(4) 0.0337(4) -0.0081(3) 0.0040(3) -0.0023(3)
Cl1 0.0391(4) 0.0470(5) 0.0264(3) -0.0098(3) 0.0028(3) 0.0069(3)
N1 0.0307(12) 0.0282(12) 0.0259(11) -0.0007(10) 0.0071(10) -0.0005(9)
N3 0.0247(11) 0.0347(13) 0.0222(11) -0.0024(10) 0.0035(10) -0.0016(10)
C4 0.0273(13) 0.0288(14) 0.0244(12) -0.0012(11) 0.0071(11) 0.0064(11)
C6 0.0304(14) 0.038(2) 0.0234(13) -0.0037(13) 0.0016(11) -0.0012(13)
C2 0.0262(14) 0.0338(15) 0.0264(13) -0.0026(12) 0.0079(11) 0.0043(12)
C5 0.0234(14) 0.039(2) 0.0306(14) 0.0009(13) 0.0004(12) 0.0031(13)
O2 0.0277(10) 0.0616(15) 0.0357(11) 0.0130(10) 0.0042(9) -0.0001(10)
N4 0.0340(13) 0.0376(14) 0.0341(13) 0.0067(12) 0.0065(11) -0.0031(12)
C1 0.049(2) 0.035(2) 0.036(2) 0.0026(15) 0.016(2) -0.0041(15)

loop_
_atom_site_label
_atom_site_fract_x
_atom_site_fract_y
_atom_site_fract_z
_atom_site_U_iso_or_equiv
_atom_site_thermal_displace_type
_atom_site_calc_flag
_atom_site_refinement_flags
_atom_site_occupancy
_atom_site_disorder_group
_atom_site_type_symbol
Co1 0.0000 0.05959(6) 0.2500 0.02601(15) Uani d S 1 . Co
Cl2 0.15071(6) 0.20470(9) 0.32712(4) 0.0386(2) Uani d . 1 . Cl
Cl1 -0.05398(6) -0.09866(9) 0.33682(4) 0.0395(2) Uani d . 1 . Cl
N1 0.1342(2) 0.3240(3) 0.12121(12) 0.0288(5) Uani d . 1 . N
N3 0.1072(2) 0.1459(3) 0.01372(13) 0.0283(5) Uani d . 1 . N
C4 0.2122(2) 0.0804(3) 0.04387(14) 0.0272(6) Uani d . 1 . C
C6 0.2395(2) 0.2592(4) 0.1537(2) 0.0324(6) Uani d . 1 . C
C2 0.0621(2) 0.2646(3) 0.05027(15) 0.0290(6) Uani d . 1 . C
C5 0.2805(2) 0.1406(4) 0.1189(2) 0.0332(6) Uani d . 1 . C
O2 -0.0347(2) 0.3119(3) 0.01993(12) 0.0432(5) Uani d . 1 . O
N4 0.2457(2) -0.0294(3) 0.0025(2) 0.0365(6) Uani d . 1 . N
C1 0.0951(3) 0.4617(4) 0.1587(2) 0.0395(7) Uani d . 1 . C
H6 0.282(2) 0.304(4) 0.2047(17) 0.039(8) Uiso d . 1 . H
H1C 0.154(3) 0.493(4) 0.207(2) 0.053(10) Uiso d . 1 . H
H3 0.063(3) 0.116(4) -0.0375(19) 0.045(9) Uiso d . 1 . H
H5 0.355(3) 0.098(4) 0.1445(16) 0.039(8) Uiso d . 1 . H
H4B 0.310(3) -0.071(4) 0.023(2) 0.051(10) Uiso d . 1 . H
H1B 0.032(3) 0.431(4) 0.1787(19) 0.061(10) Uiso d . 1 . H
H4A 0.203(3) -0.072(4) -0.0439(19) 0.043(9) Uiso d . 1 . H
H1A 0.077(3) 0.550(5) 0.127(2) 0.061(11) Uiso d . 1 . H

loop_
_atom_type_symbol
_atom_type_description
_atom_type_scat_dispersion_real
_atom_type_scat_dispersion_imag
_atom_type_scat_source
C C 0.0033 0.0016 'International Tables Vol C Tables 4.2.6.8 and 6.1.1.4'
H H 0.0000 0.0000 'International Tables Vol C Tables 4.2.6.8 and 6.1.1.4'
N N 0.0061 0.0033 'International Tables Vol C Tables 4.2.6.8 and 6.1.1.4'
O O 0.0106 0.0060 'International Tables Vol C Tables 4.2.6.8 and 6.1.1.4'
Cl Cl 0.1484 0.1585 'International Tables Vol C Tables 4.2.6.8 and 6.1.1.4'
Co Co 0.3494 0.9721 'International Tables Vol C Tables 4.2.6.8 and 6.1.1.4'

loop_
_geom_angle_atom_site_label_1
_geom_angle_atom_site_label_2
_geom_angle_atom_site_label_3
_geom_angle_site_symmetry_1
_geom_angle_site_symmetry_3
_geom_angle
_geom_angle_publ_flag
Cl2 Co1 Cl2 . 2 117.62(5) yes
Cl2 Co1 Cl1 . . 104.73(3) yes
Cl2 Co1 Cl1 2 . 109.05(3) yes
Cl2 Co1 Cl1 . 2 109.05(3) ?
Cl2 Co1 Cl1 2 2 104.73(3) ?
Cl1 Co1 Cl1 . 2 111.80(5) yes
C6 N1 C2 . . 120.6(2) yes
C6 N1 C1 . . 121.6(2) yes
C2 N1 C1 . . 117.8(2) yes
C4 N3 C2 . . 125.5(2) yes
N4 C4 N3 . . 119.5(2) yes
N4 C4 C5 . . 124.0(3) yes
N3 C4 C5 . . 116.4(2) yes
C5 C6 N1 . . 123.3(2) yes
O2 C2 N1 . . 123.8(3) yes
O2 C2 N3 . . 120.9(2) yes
N1 C2 N3 . . 115.3(2) yes
C6 C5 C4 . . 118.7(2) yes

loop_
_geom_bond_atom_site_label_1
_geom_bond_atom_site_label_2
_geom_bond_site_symmetry_2
_geom_bond_distance
_geom_bond_publ_flag
Co1 Cl2 . 2.2628(10) yes
Co1 Cl2 2 2.2628(10) ?
Co1 Cl1 . 2.2791(8) yes
Co1 Cl1 2 2.2791(8) ?
N1 C6 . 1.359(3) yes
N1 C2 . 1.375(3) yes
N1 C1 . 1.464(4) yes
N3 C4 . 1.355(3) yes
N3 C2 . 1.383(4) yes
N3 H3 . 0.93(3) yes
C4 N4 . 1.309(4) yes
C4 C5 . 1.416(4) yes
C6 C5 . 1.335(4) yes
C6 H6 . 0.93(3) yes
C2 O2 . 1.217(3) yes
C5 H5 . 0.96(3) yes
N4 H4B . 0.86(3) yes
N4 H4A . 0.88(3) yes
C1 H1A . 0.95(4) yes
C1 H1B . 1.03(4) yes
C1 H1C . 0.92(3) yes

loop_
_geom_torsion_atom_site_label_1
_geom_torsion_atom_site_label_2
_geom_torsion_atom_site_label_3
_geom_torsion_atom_site_label_4
_geom_torsion
_geom_torsion_publ_flag
C2 N3 C4 N4 -178.7(3) yes
C2 N3 C4 C5 -0.4(4) yes
C2 N1 C6 C5 2.1(4) yes
C1 N1 C6 C5 -175.8(3) yes
C6 N1 C2 O2 176.5(3) yes
C1 N1 C2 O2 -5.5(4) yes
C6 N1 C2 N3 -4.1(4) yes
C1 N1 C2 N3 173.9(2) yes
C4 N3 C2 O2 -177.3(3) yes
C4 N3 C2 N1 3.3(4) yes
N1 C6 C5 C4 1.1(4) yes
N4 C4 C5 C6 176.4(3) yes
N3 C4 C5 C6 -1.9(4) yes
